data_7247530
loop_
_publ_author_name
'Chandu, Palasetty'
'Biswas, Sourabh'
'Garai, Sumit'
'Sureshkumar, Devarajulu'

_publ_section_title
;
 Diastereoselective organophotocatalytic hydrosulfonylation of
 cyclopropenes
;
_journal_issue 22
_journal_name_full 'Green Chemistry'
_journal_page_first 9086
_journal_page_last 9091
_journal_paper_doi 10.1039/D3GC03303A
_journal_volume 25
_journal_year 2023
_chemical_formula_moiety 'C25 H24 O4 S'
_chemical_formula_sum 'C25 H24 O4 S'
_chemical_formula_weight 420.50
_space_group_crystal_system triclinic
_space_group_IT_number 2
_space_group_name_Hall '-P 1'
_space_group_name_H-M_alt 'P -1'
_atom_sites_solution_hydrogens geom
_atom_sites_solution_primary dual
_audit_creation_date 2023-07-31
_audit_creation_method
;
Olex2 1.3-ac4
(compiled 2019.04.23 svn.r3594 for Rigaku Oxford Diffraction, GUI svn.r5739)
;
_audit_update_record
;
2023-07-31 deposited with the CCDC.	2023-10-18 downloaded from the CCDC.
;
_cell_angle_alpha 84.233(4)
_cell_angle_beta 68.850(5)
_cell_angle_gamma 83.784(4)
_cell_formula_units_Z 2
_cell_length_a 9.6633(5)
_cell_length_b 10.4825(5)
_cell_length_c 11.2824(7)
_cell_measurement_reflns_used 9064
_cell_measurement_temperature 100.00(13)
_cell_measurement_theta_max 67.9580
_cell_measurement_theta_min 4.1920
_cell_volume 1057.28(11)
_computing_cell_refinement 'CrysAlisPro 1.171.41.93a (Rigaku OD, 2020)'
_computing_data_collection 'CrysAlisPro 1.171.41.93a (Rigaku OD, 2020)'
_computing_data_reduction 'CrysAlisPro 1.171.41.93a (Rigaku OD, 2020)'
_computing_molecular_graphics 'Olex2 (Dolomanov et al., 2009)'
_computing_publication_material 'Olex2 (Dolomanov et al., 2009)'
_computing_structure_refinement 'ShelXL (Sheldrick, 2015)'
_computing_structure_solution 'ShelXT (Sheldrick, 2015)'
_diffrn_ambient_environment N~2~
_diffrn_ambient_temperature 100.00(13)
_diffrn_detector 'Hybrid Pixel Array Detector'
_diffrn_detector_area_resol_mean 10.0000
_diffrn_detector_type HyPix3000
_diffrn_measured_fraction_theta_full 0.987
_diffrn_measured_fraction_theta_max 0.983
_diffrn_measurement_details
;
List of Runs (angles in degrees, time in seconds):

  # Type    Start    End  Width  t~exp~   \w     \q     \k     \f   Frames
#--------------------------------------------------------------------------
  1  \w    -31.00  30.00   0.50    0.26    --  -40.33  25.00   0.00  122
  2  \w    -42.00 -15.00   0.50    1.60    --  -82.50  42.00 120.00   54
  3  \w    -45.00 -17.00   0.50    1.60    --  -82.50  42.00 150.00   56
  4  \w    -47.00 -15.00   0.50    1.60    --  -82.50  42.00  90.00   64
  5  \w    -31.00  30.00   0.50    0.26    --  -40.33  25.00 150.00  122
  6  \w    -27.00  64.00   0.50    0.26    --   40.33 -64.00  30.00  182
  7  \w     23.00 106.00   0.50    1.60    --   96.67 -96.00   0.00  166
  8  \w     73.00 101.00   0.50    1.60    --   96.67 -77.00  60.00   56
  9  \w     80.00 111.00   0.50    1.60    --   96.67-145.00 -30.00   62
 10  \w     89.00 127.00   0.50    1.60    --   96.67-145.00   0.00   76
 11  \w     87.00 125.00   0.50    1.60    --   96.67-145.00  90.00   76
 12  \w     41.00  82.00   0.50    1.60    --   96.67 -77.00 -60.00   82
 13  \w     47.00 125.00   0.50    1.60    --   96.67-145.00-120.00  156
 14  \w    102.00 127.00   0.50    1.60    --   96.67-145.00-180.00   50
 15  \w     57.00  86.00   0.50    1.60    --   96.67-145.00-180.00   58
 16  \w     34.00 102.00   0.50    1.60    --   96.67-117.00-120.00  136
 17  \w     45.00  77.00   0.50    1.60    --   96.67-145.00 -30.00   64
 18  \w     24.00 106.00   0.50    1.60    --   96.67 -99.00-128.00  164
 19  \w     28.00  92.00   0.50    1.60    --   96.67 -77.00  30.00  128
 20  \w     44.00  82.00   0.50    1.60    --   96.67-145.00  90.00   76
 21  \w     33.00  59.00   0.50    1.60    --   96.67 -77.00  60.00   52
 22  \w     32.00  65.00   0.50    1.60    --   96.67 -59.00  60.00   66
 23  \w     29.00  54.00   0.50    1.60    --   96.67 -59.00 120.00   50
 24  \w     93.00 120.00   0.50    1.60    --   96.67  17.00  30.00   54
 25  \w     96.00 163.00   0.50    1.60    --   96.67  42.00 -30.00  134
 26  \w    138.00 164.00   0.50    1.60    --   96.67 117.00 -90.00   52
 27  \w    107.00 170.00   0.50    1.60    --   96.67  99.00 -22.00  126
 28  \w    108.00 141.00   0.50    1.60    --   96.67 117.00  60.00   66
 29  \w    103.00 129.00   0.50    1.60    --   96.67 117.00  30.00   52
 30  \w    105.00 158.00   0.50    1.60    --   96.67  96.00  90.00  106
 31  \w     90.00 163.00   0.50    1.60    --   96.67  42.00 120.00  146
 32  \w     84.00 151.00   0.50    1.60    --   96.67  33.00  90.00  134
 33  \w     79.00 164.00   0.50    1.60    --   96.67  59.00   0.00  170
 34  \w    102.00 128.00   0.50    1.60    --   96.67 117.00 -90.00   52
 35  \w     83.00 151.00   0.50    1.60    --   96.67 145.00 -90.00  136
 36  \w     74.00 161.00   0.50    1.60    --   96.67  68.00  30.00  174
 37  \w     85.00 124.00   0.50    1.60    --   96.67  25.00-120.00   78
 38  \w     29.00  68.00   0.50    1.60    --   96.67 -59.00-150.00   78
 39  \w     30.00  56.00   0.50    1.60    --   96.67 -50.00-150.00   52
 40  \w     28.00  97.00   0.50    1.60    --   96.67 -96.00 -60.00  138
 41  \w     -2.00  76.00   0.50    0.26    --   40.33 -99.00-128.00  156
 42  \w    -26.00  57.00   0.50    0.26    --   40.33 -50.00 -30.00  166
 43  \w    -35.00  24.00   0.50    0.26    --   40.33 -12.00   0.00  118
 44  \w    -30.00  31.00   0.50    0.26    --   40.33 -25.00  90.00  122
 45  \w    -30.00  31.00   0.50    0.26    --   40.33 -25.00 120.00  122
 46  \w      9.00  42.00   0.50    0.26    --   40.33  91.00 121.42   66
 47  \w     10.00  43.00   0.50    0.26    --   40.33  87.00  75.86   66
 48  \w    -43.00  26.00   0.50    0.26    --  -40.33  38.00-150.00  138
 49  \w    -30.00  31.00   0.50    0.26    --   40.33 -25.00-180.00  122
 50  \w    -76.00  24.00   0.50    0.26    --  -40.33  99.00 -22.00  200
 51  \w    -57.00 -16.00   0.50    1.60    --  -82.50  50.00   0.00   82
 52  \w    -81.00  -9.00   0.50    1.60    --  -82.50  99.00 -22.00  144
 53  \w    -78.00   4.00   0.50    0.26    --  -40.33 104.00 150.00  164
 54  \w   -108.00 -17.00   0.50    0.26    --  -40.33 -64.00 -90.00  182
 55  \w   -106.00 -25.00   0.50    0.26    --  -40.33 -38.00-180.00  162
 56  \w   -156.00 -85.00   0.50    1.60    --  -82.50 -99.00-128.00  142
 57  \w   -150.00 -66.00   0.50    1.60    --  -82.50 -42.00 120.00  168
;
_diffrn_measurement_device 'four-circle diffractometer'
_diffrn_measurement_device_type 'XtaLAB Synergy, Dualflex, HyPix3000'
_diffrn_measurement_method '\w scans'
_diffrn_orient_matrix_type 'CrysAlisPro convention (1999,Acta A55,543-557)'
_diffrn_orient_matrix_UB_11 0.1367700000
_diffrn_orient_matrix_UB_12 0.0183647000
_diffrn_orient_matrix_UB_13 0.0343310000
_diffrn_orient_matrix_UB_21 0.1031844000
_diffrn_orient_matrix_UB_22 -0.0342057000
_diffrn_orient_matrix_UB_23 -0.1347883000
_diffrn_orient_matrix_UB_31 -0.0066718000
_diffrn_orient_matrix_UB_32 0.1429821000
_diffrn_orient_matrix_UB_33 -0.0467267000
_diffrn_radiation_monochromator mirror
_diffrn_radiation_probe x-ray
_diffrn_radiation_type 'Cu K\a'
_diffrn_radiation_wavelength 1.54184
_diffrn_reflns_av_R_equivalents 0.0564
_diffrn_reflns_av_unetI/netI 0.0421
_diffrn_reflns_Laue_measured_fraction_full 0.987
_diffrn_reflns_Laue_measured_fraction_max 0.983
_diffrn_reflns_limit_h_max 11
_diffrn_reflns_limit_h_min -11
_diffrn_reflns_limit_k_max 12
_diffrn_reflns_limit_k_min -11
_diffrn_reflns_limit_l_max 13
_diffrn_reflns_limit_l_min -13
_diffrn_reflns_number 11810
_diffrn_reflns_point_group_measured_fraction_full 0.987
_diffrn_reflns_point_group_measured_fraction_max 0.983
_diffrn_reflns_theta_full 67.684
_diffrn_reflns_theta_max 68.200
_diffrn_reflns_theta_min 4.211
_diffrn_source 'micro-focus sealed X-ray tube'
_diffrn_source_type 'PhotonJet (Cu) X-ray Source'
_exptl_absorpt_coefficient_mu 1.598
_exptl_absorpt_correction_T_max 1.00000
_exptl_absorpt_correction_T_min 0.71557
_exptl_absorpt_correction_type multi-scan
_exptl_absorpt_process_details
;
CrysAlisPro 1.171.41.93a (Rigaku Oxford Diffraction, 2020)
Empirical absorption correction using spherical harmonics,
implemented in SCALE3 ABSPACK scaling algorithm.
;
_exptl_crystal_colour 'dull dark brown'
_exptl_crystal_colour_lustre dull
_exptl_crystal_colour_modifier dark
_exptl_crystal_colour_primary brown
_exptl_crystal_density_diffrn 1.321
_exptl_crystal_description needle
_exptl_crystal_F_000 444
_exptl_crystal_size_max 0.6
_exptl_crystal_size_mid 0.1
_exptl_crystal_size_min 0.1
_refine_diff_density_max 0.955
_refine_diff_density_min -0.442
_refine_diff_density_rms 0.116
_refine_ls_extinction_coef 0.0029(6)
_refine_ls_extinction_expression Fc^*^=kFc[1+0.001xFc^2^\l^3^/sin(2\q)]^-1/4^
_refine_ls_extinction_method 'SHELXL-2018/3 (Sheldrick 2018)'
_refine_ls_goodness_of_fit_ref 1.104
_refine_ls_hydrogen_treatment constr
_refine_ls_matrix_type full
_refine_ls_number_parameters 275
_refine_ls_number_reflns 3800
_refine_ls_number_restraints 0
_refine_ls_restrained_S_all 1.104
_refine_ls_R_factor_all 0.0807
_refine_ls_R_factor_gt 0.0784
_refine_ls_shift/su_max 0.000
_refine_ls_shift/su_mean 0.000
_refine_ls_structure_factor_coef Fsqd
_refine_ls_weighting_details 'w=1/[\s^2^(Fo^2^)+(0.0248P)^2^+10.2581P] where P=(Fo^2^+2Fc^2^)/3'
_refine_ls_weighting_scheme calc
_refine_ls_wR_factor_gt 0.2295
_refine_ls_wR_factor_ref 0.2302
_reflns_Friedel_coverage 0.000
_reflns_number_gt 3559
_reflns_number_total 3800
_reflns_threshold_expression 'I > 2\s(I)'
_cod_data_source_file d3gc03303a2.cif
_cod_data_source_block pcf11501_test03
_cod_depositor_comments 'Adding full bibliography for 7247529--7247533.cif.'
_cod_database_code 7247530
_shelx_shelxl_version_number 2018/3
_chemical_oxdiff_formula 'C24 H20 O4 S'
_chemical_oxdiff_usercomment 100K
_shelx_space_group_comment
;
The symmetry employed for this shelxl refinement is uniquely defined
by the following loop, which should always be used as a source of
symmetry information in preference to the above space-group names.
They are only intended as comments.
;
_shelx_estimated_absorpt_t_max 0.857
_shelx_estimated_absorpt_t_min 0.447
_diffrn_oxdiff_digest_frames
;
01885c34b2e60f8c88563370a15197202e061869a66
;
_reflns_odcompleteness_completeness 99.74
_reflns_odcompleteness_iscentric 1
_reflns_odcompleteness_theta 66.97
_olex2_refinement_description
;
1. Others
 Fixed Uiso: H008(0.027) H009(0.021) H00E(0.027) H00F(0.03) H00G(0.025)
 H00H(0.029) H00A(0.033) H00B(0.033) H00C(0.033) H00J(0.028) H00K(0.029)
 H00L(0.037) H00M(0.029) H00N(0.026) H00O(0.027) H00P(0.029) H00Q(0.036)
 H00S(0.036) H00D(0.047) H00I(0.047) H00R(0.047) H00T(0.045) H00U(0.045)
 H00V(0.045)
 Fixed X: H008(0.878195) H009(0.403734) H00E(0.637629) H00F(0.716698)
 H00G(0.142834) H00H(-0.093499) H00A(0.641088) H00B(0.53974) H00C(0.503574)
 H00J(-0.224119) H00K(0.883522) H00L(0.808914) H00M(0.389573) H00N(0.633971)
 H00O(0.107881) H00P(-0.125703) H00Q(0.886596) H00S(0.561695) H00D(1.123417)
 H00I(1.105664) H00R(1.064844) H00T(0.291386) H00U(0.13212) H00V(0.147862)
 Fixed Y: H008(0.400776) H009(0.744352) H00E(0.44446) H00F(0.761796)
 H00G(0.904984) H00H(0.87116) H00A(0.703798) H00B(0.833751) H00C(0.70299)
 H00J(0.706539) H00K(0.357899) H00L(1.121213) H00M(1.051212) H00N(0.49023)
 H00O(0.623604) H00P(0.585111) H00Q(0.904778) H00S(1.193092) H00D(0.365381)
 H00I(0.308328) H00R(0.225604) H00T(0.968648) H00U(1.014755) H00V(0.896108)
 Fixed Z: H008(0.332301) H009(0.412255) H00E(0.035254) H00F(0.278039)
 H00G(0.489648) H00H(0.63832) H00A(0.076138) H00B(0.06994) H00C(0.029043)
 H00J(0.615749) H00K(-0.022096) H00L(0.308474) H00M(0.352144) H00N(0.390526)
 H00O(0.283447) H00P(0.437464) H00Q(0.277183) H00S(0.346656) H00D(0.137146)
 H00I(0.017495) H00R(0.151065) H00T(-0.053423) H00U(0.04589) H00V(-0.038155)
;
_olex2_submission_special_instructions 'No special instructions were received'
_oxdiff_exptl_absorpt_empirical_details
;
Empirical correction (ABSPACK) includes:
- Absorption correction using spherical harmonics
- Frame scaling
;
_oxdiff_exptl_absorpt_empirical_full_max 1.475
_oxdiff_exptl_absorpt_empirical_full_min 0.663

loop_
_space_group_symop_operation_xyz
'x, y, z'
'-x, -y, -z'

loop_
_atom_site_label
_atom_site_type_symbol
_atom_site_fract_x
_atom_site_fract_y
_atom_site_fract_z
_atom_site_U_iso_or_equiv
_atom_site_adp_type
_atom_site_occupancy
_atom_site_site_symmetry_order
_atom_site_calc_flag
_atom_site_refinement_flags_posn
_atom_site_refinement_flags_adp
_atom_site_refinement_flags_occupancy
_atom_site_disorder_assembly
_atom_site_disorder_group
S001 S 0.42665(13) 0.54065(11) 0.26238(11) 0.0172(3) Uani 1 1 d . . . . .
O002 O 0.3619(4) 0.4921(3) 0.1802(3) 0.0225(8) Uani 1 1 d . . . . .
O003 O 0.3583(4) 0.5193(3) 0.3978(3) 0.0204(8) Uani 1 1 d . . . . .
O004 O 0.2239(4) 0.8527(3) 0.1050(4) 0.0248(9) Uani 1 1 d . . . . .
O005 O 0.2993(5) 1.0162(4) 0.1736(4) 0.0318(10) Uani 1 1 d . . . . .
C006 C 0.2990(6) 0.8021(5) 0.2788(5) 0.0173(10) Uani 1 1 d . . . . .
C007 C 0.5363(6) 0.8927(5) 0.3126(5) 0.0197(11) Uani 1 1 d . . . . .
C008 C 0.8296(6) 0.4106(5) 0.2718(5) 0.0222(11) Uani 1 1 d . . . . .
H008 H 0.878195 0.400776 0.332301 0.027 Uiso 1 1 calc R . . . .
C009 C 0.4275(5) 0.7945(5) 0.3281(5) 0.0174(10) Uani 1 1 d . . . . .
H009 H 0.403734 0.744352 0.412255 0.021 Uiso 1 1 calc R . . . .
C00A C 0.4390(6) 0.7100(5) 0.2230(5) 0.0190(11) Uani 1 1 d . . . . .
C00B C 0.2780(6) 0.9041(5) 0.1810(5) 0.0198(11) Uani 1 1 d . . . . .
C00C C 0.6135(6) 0.4759(5) 0.2176(5) 0.0181(10) Uani 1 1 d . . . . .
C00D C 0.1502(6) 0.7665(5) 0.3731(5) 0.0183(10) Uani 1 1 d . . . . .
C00E C 0.6869(6) 0.4363(5) 0.0952(5) 0.0228(11) Uani 1 1 d . . . . .
H00E H 0.637629 0.444460 0.035254 0.027 Uiso 1 1 calc R . . . .
C00F C 0.6847(6) 0.8498(5) 0.2918(5) 0.0251(12) Uani 1 1 d . . . . .
H00F H 0.716698 0.761796 0.278039 0.030 Uiso 1 1 calc R . . . .
C00G C 0.0884(6) 0.8398(5) 0.4785(5) 0.0204(11) Uani 1 1 d . . . . .
H00G H 0.142834 0.904984 0.489648 0.025 Uiso 1 1 calc R . . . .
C00H C -0.0517(6) 0.8192(5) 0.5677(5) 0.0242(12) Uani 1 1 d . . . . .
H00H H -0.093499 0.871160 0.638320 0.029 Uiso 1 1 calc R . . . .
C00I C 0.5397(6) 0.7403(5) 0.0877(5) 0.0221(11) Uani 1 1 d . . . . .
H00A H 0.641088 0.703798 0.076138 0.033 Uiso 1 1 calc GR . . . .
H00B H 0.539740 0.833751 0.069940 0.033 Uiso 1 1 calc GR . . . .
H00C H 0.503574 0.702990 0.029043 0.033 Uiso 1 1 calc GR . . . .
C00J C -0.1298(6) 0.7230(5) 0.5533(5) 0.0235(12) Uani 1 1 d . . . . .
H00J H -0.224119 0.706539 0.615749 0.028 Uiso 1 1 calc R . . . .
C00K C 0.8327(6) 0.3847(5) 0.0617(5) 0.0245(12) Uani 1 1 d . . . . .
H00K H 0.883522 0.357899 -0.022096 0.029 Uiso 1 1 calc R . . . .
C00L C 0.7397(7) 1.0625(6) 0.3105(6) 0.0305(13) Uani 1 1 d . . . . .
H00L H 0.808914 1.121213 0.308474 0.037 Uiso 1 1 calc R . . . .
C00M C 0.4908(6) 1.0211(5) 0.3351(5) 0.0245(12) Uani 1 1 d . . . . .
H00M H 0.389573 1.051212 0.352144 0.029 Uiso 1 1 calc R . . . .
C00N C 0.6849(6) 0.4631(5) 0.3069(5) 0.0213(11) Uani 1 1 d . . . . .
H00N H 0.633971 0.490230 0.390526 0.026 Uiso 1 1 calc R . . . .
C00O C 0.0688(6) 0.6725(5) 0.3565(5) 0.0222(11) Uani 1 1 d . . . . .
H00O H 0.107881 0.623604 0.283447 0.027 Uiso 1 1 calc R . . . .
C00P C -0.0708(6) 0.6504(5) 0.4478(5) 0.0243(12) Uani 1 1 d . . . . .
H00P H -0.125703 0.585111 0.437464 0.029 Uiso 1 1 calc R . . . .
C00Q C 0.7860(7) 0.9346(6) 0.2910(6) 0.0304(13) Uani 1 1 d . . . . .
H00Q H 0.886596 0.904778 0.277183 0.036 Uiso 1 1 calc R . . . .
C00R C 0.9065(6) 0.3714(5) 0.1485(5) 0.0251(12) Uani 1 1 d . . . . .
C00S C 0.5930(7) 1.1050(6) 0.3327(5) 0.0304(13) Uani 1 1 d . . . . .
H00S H 0.561695 1.193092 0.346656 0.036 Uiso 1 1 calc R . . . .
C00T C 1.0637(6) 0.3126(6) 0.1102(6) 0.0313(13) Uani 1 1 d . . . . .
H00D H 1.123417 0.365381 0.137146 0.047 Uiso 1 1 calc GR . . . .
H00I H 1.105664 0.308328 0.017495 0.047 Uiso 1 1 calc GR . . . .
H00R H 1.064844 0.225604 0.151065 0.047 Uiso 1 1 calc GR . . . .
C00U C 0.1966(7) 0.9401(6) 0.0069(6) 0.0301(13) Uani 1 1 d . . . . .
H00T H 0.291386 0.968648 -0.053423 0.045 Uiso 1 1 calc GR . . . .
H00U H 0.132120 1.014755 0.045890 0.045 Uiso 1 1 calc GR . . . .
H00V H 0.147862 0.896108 -0.038155 0.045 Uiso 1 1 calc GR . . . .

loop_
_atom_site_aniso_label
_atom_site_aniso_U_11
_atom_site_aniso_U_22
_atom_site_aniso_U_33
_atom_site_aniso_U_23
_atom_site_aniso_U_13
_atom_site_aniso_U_12
S001 0.0187(6) 0.0152(6) 0.0173(6) 0.0018(4) -0.0066(5) -0.0019(5)
O002 0.027(2) 0.0197(18) 0.0223(19) 0.0019(15) -0.0112(16) -0.0033(15)
O003 0.0220(18) 0.0183(18) 0.0197(18) 0.0055(14) -0.0070(15) -0.0036(14)
O004 0.036(2) 0.0192(19) 0.0235(19) 0.0078(15) -0.0169(17) -0.0053(16)
O005 0.051(3) 0.016(2) 0.034(2) 0.0034(16) -0.023(2) -0.0045(18)
C006 0.018(2) 0.018(2) 0.015(2) 0.0015(19) -0.006(2) -0.002(2)
C007 0.022(3) 0.019(3) 0.020(3) 0.002(2) -0.010(2) -0.004(2)
C008 0.024(3) 0.019(3) 0.025(3) 0.002(2) -0.012(2) 0.002(2)
C009 0.016(2) 0.018(2) 0.017(2) 0.0023(19) -0.006(2) -0.0002(19)
C00A 0.019(2) 0.014(2) 0.022(3) 0.000(2) -0.006(2) 0.0000(19)
C00B 0.017(2) 0.021(3) 0.019(3) 0.000(2) -0.004(2) -0.001(2)
C00C 0.019(2) 0.013(2) 0.021(3) 0.0021(19) -0.007(2) -0.0026(19)
C00D 0.019(3) 0.015(2) 0.021(3) 0.0041(19) -0.009(2) 0.0006(19)
C00E 0.033(3) 0.017(3) 0.020(3) 0.002(2) -0.011(2) -0.004(2)
C00F 0.026(3) 0.022(3) 0.029(3) 0.010(2) -0.014(2) -0.006(2)
C00G 0.022(3) 0.017(2) 0.022(3) 0.002(2) -0.009(2) -0.002(2)
C00H 0.026(3) 0.023(3) 0.020(3) 0.002(2) -0.006(2) 0.000(2)
C00I 0.022(3) 0.020(3) 0.020(3) 0.004(2) -0.005(2) -0.002(2)
C00J 0.018(3) 0.022(3) 0.026(3) 0.007(2) -0.005(2) -0.003(2)
C00K 0.029(3) 0.019(3) 0.021(3) 0.002(2) -0.005(2) 0.002(2)
C00L 0.040(3) 0.029(3) 0.029(3) 0.009(2) -0.017(3) -0.021(3)
C00M 0.026(3) 0.024(3) 0.026(3) 0.002(2) -0.013(2) -0.003(2)
C00N 0.029(3) 0.016(2) 0.018(3) 0.000(2) -0.007(2) -0.002(2)
C00O 0.026(3) 0.017(2) 0.024(3) -0.001(2) -0.011(2) -0.001(2)
C00P 0.020(3) 0.022(3) 0.031(3) 0.002(2) -0.009(2) -0.003(2)
C00Q 0.026(3) 0.037(3) 0.032(3) 0.013(3) -0.016(3) -0.013(2)
C00R 0.029(3) 0.016(3) 0.027(3) 0.003(2) -0.007(2) -0.004(2)
C00S 0.045(4) 0.025(3) 0.027(3) 0.003(2) -0.019(3) -0.011(3)
C00T 0.027(3) 0.027(3) 0.033(3) 0.002(2) -0.005(2) 0.005(2)
C00U 0.044(4) 0.026(3) 0.027(3) 0.009(2) -0.022(3) -0.005(3)

loop_
_atom_type_symbol
_atom_type_description
_atom_type_scat_dispersion_real
_atom_type_scat_dispersion_imag
_atom_type_scat_source
C C 0.0181 0.0091 'International Tables Vol C Tables 4.2.6.8 and 6.1.1.4'
H H 0.0000 0.0000 'International Tables Vol C Tables 4.2.6.8 and 6.1.1.4'
O O 0.0492 0.0322 'International Tables Vol C Tables 4.2.6.8 and 6.1.1.4'
S S 0.3331 0.5567 'International Tables Vol C Tables 4.2.6.8 and 6.1.1.4'

loop_
_geom_angle_atom_site_label_1
_geom_angle_atom_site_label_2
_geom_angle_atom_site_label_3
_geom_angle
_geom_angle_site_symmetry_1
_geom_angle_site_symmetry_3
_geom_angle_publ_flag
O002 S001 C00A 107.4(2) . . ?
O002 S001 C00C 107.5(2) . . ?
O003 S001 O002 119.5(2) . . ?
O003 S001 C00A 108.8(2) . . ?
O003 S001 C00C 108.0(2) . . ?
C00C S001 C00A 104.6(2) . . ?
C00B O004 C00U 115.4(4) . . ?
C009 C006 C00A 59.2(3) . . ?
C00B C006 C009 123.5(4) . . ?
C00B C006 C00A 112.4(4) . . ?
C00D C006 C009 117.0(4) . . ?
C00D C006 C00A 126.8(4) . . ?
C00D C006 C00B 110.3(4) . . ?
C00F C007 C009 118.4(5) . . ?
C00M C007 C009 122.0(5) . . ?
C00M C007 C00F 119.0(5) . . ?
C00N C008 C00R 121.0(5) . . ?
C007 C009 C006 129.2(4) . . ?
C007 C009 C00A 122.9(4) . . ?
C00A C009 C006 61.0(3) . . ?
C006 C00A S001 118.9(4) . . ?
C009 C00A S001 117.7(4) . . ?
C009 C00A C006 59.8(3) . . ?
C00I C00A S001 112.6(4) . . ?
C00I C00A C006 117.6(4) . . ?
C00I C00A C009 120.8(4) . . ?
O004 C00B C006 109.3(4) . . ?
O005 C00B O004 123.8(5) . . ?
O005 C00B C006 126.8(5) . . ?
C00E C00C S001 119.7(4) . . ?
C00E C00C C00N 120.8(5) . . ?
C00N C00C S001 119.5(4) . . ?
C00G C00D C006 116.4(4) . . ?
C00G C00D C00O 119.1(5) . . ?
C00O C00D C006 124.3(5) . . ?
C00K C00E C00C 119.1(5) . . ?
C00Q C00F C007 120.6(5) . . ?
C00H C00G C00D 121.0(5) . . ?
C00J C00H C00G 119.7(5) . . ?
C00H C00J C00P 120.0(5) . . ?
C00E C00K C00R 121.3(5) . . ?
C00S C00L C00Q 120.0(5) . . ?
C00S C00M C007 119.9(5) . . ?
C008 C00N C00C 119.1(5) . . ?
C00D C00O C00P 119.6(5) . . ?
C00J C00P C00O 120.5(5) . . ?
C00L C00Q C00F 119.7(6) . . ?
C008 C00R C00T 121.3(5) . . ?
C00K C00R C008 118.6(5) . . ?
C00K C00R C00T 120.1(5) . . ?
C00L C00S C00M 120.8(6) . . ?

loop_
_geom_bond_atom_site_label_1
_geom_bond_atom_site_label_2
_geom_bond_distance
_geom_bond_site_symmetry_2
_geom_bond_publ_flag
S001 O002 1.447(4) . ?
S001 O003 1.434(4) . ?
S001 C00A 1.793(5) . ?
S001 C00C 1.767(5) . ?
O004 C00B 1.333(6) . ?
O004 C00U 1.445(6) . ?
O005 C00B 1.205(6) . ?
C006 C009 1.524(7) . ?
C006 C00A 1.544(7) . ?
C006 C00B 1.510(7) . ?
C006 C00D 1.508(7) . ?
C007 C009 1.504(7) . ?
C007 C00F 1.397(7) . ?
C007 C00M 1.389(8) . ?
C008 C00N 1.376(8) . ?
C008 C00R 1.400(8) . ?
C009 C00A 1.515(7) . ?
C00A C00I 1.509(7) . ?
C00C C00E 1.388(7) . ?
C00C C00N 1.401(7) . ?
C00D C00G 1.390(7) . ?
C00D C00O 1.392(7) . ?
C00E C00K 1.383(8) . ?
C00F C00Q 1.389(8) . ?
C00G C00H 1.389(7) . ?
C00H C00J 1.377(8) . ?
C00J C00P 1.386(8) . ?
C00K C00R 1.394(8) . ?
C00L C00Q 1.379(9) . ?
C00L C00S 1.378(9) . ?
C00M C00S 1.384(8) . ?
C00O C00P 1.397(8) . ?
C00R C00T 1.501(8) . ?
